data_4125594
loop_
_publ_author_name
'Rittle, Jonathan'
'Peters, Jonas C.'

_publ_section_title
;
 N-H Bond Dissociation Enthalpies and Facile H Atom Transfers for Early
 Intermediates of Fe-N2 and Fe-CN Reductions.
;
_journal_issue 8
_journal_name_full 'Journal of the American Chemical Society'
_journal_page_first 3161
_journal_page_last 3170
_journal_paper_doi 10.1021/jacs.6b12861
_journal_volume 139
_journal_year 2017
_chemical_formula_sum 'C39 H57 F3 Fe N O3 P3 S Si'
_chemical_formula_weight 853.76
_space_group_crystal_system monoclinic
_space_group_IT_number 14
_space_group_name_Hall '-P 2ybc'
_space_group_name_H-M_alt 'P 1 21/c 1'
_symmetry_space_group_name_Hall '-P 2ybc'
_symmetry_space_group_name_H-M 'P 1 21/c 1'
_atom_sites_solution_hydrogens geom
_audit_creation_method SHELXL-2014/7
_cell_angle_alpha 90
_cell_angle_beta 93.558(4)
_cell_angle_gamma 90
_cell_formula_units_Z 4
_cell_length_a 15.0339(9)
_cell_length_b 12.9751(7)
_cell_length_c 21.9518(13)
_cell_measurement_reflns_used 9931
_cell_measurement_temperature 100(2)
_cell_measurement_theta_max 28.88
_cell_measurement_theta_min 2.23
_cell_volume 4273.8(4)
_computing_structure_refinement 'SHELXL-2014/7 (Sheldrick, 2014)'
_diffrn_ambient_temperature 100(2)
_diffrn_detector_area_resol_mean 8.33
_diffrn_measured_fraction_theta_full 0.989
_diffrn_measured_fraction_theta_max 0.868
_diffrn_measurement_device_type 'Bruker KAPPA APEXII CCD'
_diffrn_measurement_method '\f and \w scans'
_diffrn_radiation_type MoK\a
_diffrn_radiation_wavelength 0.71073
_diffrn_reflns_av_unetI/netI 0.0638
_diffrn_reflns_Laue_measured_fraction_full 0.989
_diffrn_reflns_Laue_measured_fraction_max 0.868
_diffrn_reflns_limit_h_max 21
_diffrn_reflns_limit_h_min -21
_diffrn_reflns_limit_k_max 19
_diffrn_reflns_limit_k_min 0
_diffrn_reflns_limit_l_max 32
_diffrn_reflns_limit_l_min 0
_diffrn_reflns_number 12808
_diffrn_reflns_point_group_measured_fraction_full 0.989
_diffrn_reflns_point_group_measured_fraction_max 0.868
_diffrn_reflns_theta_full 25.242
_diffrn_reflns_theta_max 32.091
_diffrn_reflns_theta_min 1.824
_diffrn_source 'fine-foucs sealed tube'
_exptl_absorpt_coefficient_mu 0.591
_exptl_absorpt_correction_type multi-scan
_exptl_absorpt_process_details 'SADABS-2014/S (Sheldrick, 2014)'
_exptl_crystal_colour blue
_exptl_crystal_density_diffrn 1.327
_exptl_crystal_description block
_exptl_crystal_F_000 1800
_exptl_crystal_size_max 0.200
_exptl_crystal_size_mid 0.200
_exptl_crystal_size_min 0.100
_exptl_transmission_factor_max 0.746350
_exptl_transmission_factor_min 0.675273
_refine_diff_density_max 0.596
_refine_diff_density_min -0.405
_refine_diff_density_rms 0.095
_refine_ls_extinction_method none
_refine_ls_goodness_of_fit_ref 1.032
_refine_ls_hydrogen_treatment constr
_refine_ls_matrix_type full
_refine_ls_number_parameters 483
_refine_ls_number_reflns 12808
_refine_ls_number_restraints 0
_refine_ls_restrained_S_all 1.032
_refine_ls_R_factor_all 0.0680
_refine_ls_R_factor_gt 0.0461
_refine_ls_shift/su_max 0.001
_refine_ls_shift/su_mean 0.000
_refine_ls_structure_factor_coef Fsqd
_refine_ls_weighting_details 'w=1/[\s^2^(Fo^2^)+(0.0320P)^2^+3.2197P] where P=(Fo^2^+2Fc^2^)/3'
_refine_ls_weighting_scheme calc
_refine_ls_wR_factor_gt 0.0844
_refine_ls_wR_factor_ref 0.0920
_reflns_Friedel_coverage 0.000
_reflns_number_gt 10587
_reflns_number_total 12808
_reflns_threshold_expression 'I > 2\s(I)'
_cod_data_source_file ja6b12861_si_001.cif
_cod_data_source_block a14332_0t
_cod_depositor_comments 'Adding full bibliography for 4125594--4125598.cif.'
_cod_database_code 4125594
_shelx_shelxl_version_number 2014/7
_shelx_space_group_comment
;
The symmetry employed for this shelxl refinement is uniquely defined
by the following loop, which should always be used as a source of
symmetry information in preference to the above space-group names.
They are only intended as comments.
;
_shelx_estimated_absorpt_t_min 0.891
_shelx_estimated_absorpt_t_max 0.943

loop_
_space_group_symop_operation_xyz
'x, y, z'
'-x, y+1/2, -z+1/2'
'-x, -y, -z'
'x, -y-1/2, z-1/2'

loop_
_atom_site_label
_atom_site_type_symbol
_atom_site_fract_x
_atom_site_fract_y
_atom_site_fract_z
_atom_site_U_iso_or_equiv
_atom_site_adp_type
_atom_site_occupancy
_atom_site_site_symmetry_order
_atom_site_calc_flag
_atom_site_refinement_flags_posn
_atom_site_refinement_flags_adp
Fe Fe 0.74290(2) 0.65575(2) 0.37304(2) 0.01068(7) Uani 1 1 d . .
P1 P 0.79486(4) 0.49173(4) 0.40514(3) 0.01164(12) Uani 1 1 d . .
P2 P 0.58937(4) 0.66851(5) 0.34284(3) 0.01238(12) Uani 1 1 d . .
P3 P 0.83857(4) 0.77194(5) 0.32357(3) 0.01457(13) Uani 1 1 d . .
Si1 Si 0.74409(4) 0.57563(5) 0.27913(3) 0.01109(13) Uani 1 1 d . .
S1 S 0.76211(5) 0.36652(5) 0.04330(3) 0.02610(16) Uani 1 1 d . .
F2 F 0.62651(12) 0.34631(18) -0.03603(9) 0.0435(5) Uani 1 1 d . .
O2 O 0.81442(15) 0.30340(18) 0.00656(11) 0.0405(6) Uani 1 1 d . .
F1 F 0.62464(16) 0.48470(18) 0.01391(13) 0.0656(7) Uani 1 1 d . .
N1 N 0.75876(16) 0.75289(16) 0.50065(10) 0.0198(4) Uani 1 1 d . .
C2 C 0.76634(16) 0.28665(18) 0.35926(12) 0.0158(5) Uani 1 1 d . .
H2B H 0.7750 0.2620 0.4000 0.019 Uiso 1 1 calc R U
C3 C 0.91856(16) 0.47605(19) 0.41661(11) 0.0144(5) Uani 1 1 d . .
H3A H 0.9412 0.5337 0.4436 0.017 Uiso 1 1 calc R U
F3 F 0.71562(16) 0.4653(2) -0.05736(12) 0.0829(10) Uani 1 1 d . .
C5 C 0.84390(16) 0.61999(19) 0.23746(11) 0.0127(5) Uani 1 1 d . .
C6 C 0.63927(15) 0.60789(18) 0.22995(11) 0.0125(5) Uani 1 1 d . .
C7 C 0.76694(15) 0.39273(17) 0.34727(11) 0.0117(4) Uani 1 1 d . .
C8 C 0.74191(17) 0.25391(19) 0.25168(12) 0.0189(5) Uani 1 1 d . .
H8A H 0.7355 0.2063 0.2188 0.023 Uiso 1 1 calc R U
C9 C 0.57269(16) 0.66108(18) 0.25942(11) 0.0125(4) Uani 1 1 d . .
C10 C 0.89210(17) 0.70483(19) 0.26243(12) 0.0164(5) Uani 1 1 d . .
C11 C 0.75196(15) 0.43046(17) 0.28772(11) 0.0124(4) Uani 1 1 d . .
C42 C 0.51142(16) 0.56600(18) 0.36665(12) 0.0156(5) Uani 1 1 d . .
H42A H 0.5218 0.5567 0.4118 0.019 Uiso 1 1 calc R U
C12 C 0.96371(17) 0.4858(2) 0.35620(11) 0.0172(5) Uani 1 1 d . .
H12A H 0.9437 0.5493 0.3354 0.026 Uiso 1 1 calc R U
H12B H 0.9478 0.4264 0.3302 0.026 Uiso 1 1 calc R U
H12C H 1.0285 0.4880 0.3643 0.026 Uiso 1 1 calc R U
C13 C 0.75651(17) 0.43769(19) 0.47755(11) 0.0162(5) Uani 1 1 d . .
H13A H 0.7789 0.3652 0.4804 0.019 Uiso 1 1 calc R U
C14 C 0.87546(18) 0.5712(2) 0.18597(12) 0.0201(5) Uani 1 1 d . .
H14A H 0.8434 0.5146 0.1681 0.024 Uiso 1 1 calc R U
C15 C 0.49750(17) 0.69954(18) 0.22622(12) 0.0157(5) Uani 1 1 d . .
H15A H 0.4532 0.7361 0.2465 0.019 Uiso 1 1 calc R U
C16 C 0.95287(19) 0.6047(2) 0.16086(13) 0.0245(6) Uani 1 1 d . .
H16A H 0.9727 0.5720 0.1254 0.029 Uiso 1 1 calc R U
O3 O 0.8056(2) 0.4549(2) 0.06800(15) 0.0726(10) Uani 1 1 d . .
C18 C 0.48773(17) 0.68408(19) 0.16307(12) 0.0184(5) Uani 1 1 d . .
H18A H 0.4374 0.7112 0.1402 0.022 Uiso 1 1 calc R U
C19 C 0.75292(16) 0.21780(19) 0.31108(12) 0.0186(5) Uani 1 1 d . .
H19A H 0.7513 0.1458 0.3189 0.022 Uiso 1 1 calc R U
C20 C 0.79047(17) 0.88656(18) 0.28123(12) 0.0173(5) Uani 1 1 d . .
H20A H 0.7534 0.9253 0.3098 0.021 Uiso 1 1 calc R U
C21 C 0.74015(16) 0.35931(19) 0.23974(11) 0.0165(5) Uani 1 1 d . .
H21A H 0.7309 0.3832 0.1989 0.020 Uiso 1 1 calc R U
C22 C 0.53267(17) 0.78744(19) 0.36677(13) 0.0193(5) Uani 1 1 d . .
H22A H 0.4714 0.7882 0.3463 0.023 Uiso 1 1 calc R U
C23 C 0.62722(16) 0.59128(19) 0.16716(11) 0.0155(5) Uani 1 1 d . .
H23A H 0.6709 0.5539 0.1468 0.019 Uiso 1 1 calc R U
C24 C 0.55213(17) 0.62871(19) 0.13391(12) 0.0170(5) Uani 1 1 d . .
H24A H 0.5448 0.6164 0.0912 0.020 Uiso 1 1 calc R U
C25 C 0.41227(16) 0.5918(2) 0.35368(13) 0.0198(5) Uani 1 1 d . .
H25A H 0.3978 0.6548 0.3756 0.030 Uiso 1 1 calc R U
H25B H 0.3758 0.5348 0.3674 0.030 Uiso 1 1 calc R U
H25C H 0.4000 0.6023 0.3097 0.030 Uiso 1 1 calc R U
C26 C 0.97162(18) 0.7357(2) 0.23780(13) 0.0214(6) Uani 1 1 d . .
H26A H 1.0052 0.7911 0.2558 0.026 Uiso 1 1 calc R U
C27 C 0.94818(18) 0.3748(2) 0.44778(13) 0.0205(5) Uani 1 1 d . .
H27A H 0.9251 0.3716 0.4885 0.031 Uiso 1 1 calc R U
H27B H 1.0134 0.3717 0.4514 0.031 Uiso 1 1 calc R U
H27C H 0.9250 0.3164 0.4233 0.031 Uiso 1 1 calc R U
O1 O 0.7092(2) 0.3106(3) 0.08455(12) 0.0760(11) Uani 1 1 d . .
C60 C 0.74982(17) 0.71774(17) 0.45220(11) 0.0151(5) Uani 1 1 d . .
C29 C 0.53048(18) 0.46236(19) 0.33647(12) 0.0188(5) Uani 1 1 d . .
H29A H 0.5930 0.4434 0.3457 0.028 Uiso 1 1 calc R U
H29B H 0.5189 0.4683 0.2922 0.028 Uiso 1 1 calc R U
H29C H 0.4917 0.4092 0.3523 0.028 Uiso 1 1 calc R U
C30 C 0.7959(2) 0.4943(2) 0.53427(11) 0.0257(6) Uani 1 1 d . .
H30A H 0.8603 0.5024 0.5315 0.039 Uiso 1 1 calc R U
H30B H 0.7844 0.4543 0.5708 0.039 Uiso 1 1 calc R U
H30C H 0.7681 0.5623 0.5368 0.039 Uiso 1 1 calc R U
C31 C 0.72939(19) 0.8542(2) 0.22628(12) 0.0235(5) Uani 1 1 d . .
H31A H 0.6851 0.8049 0.2394 0.035 Uiso 1 1 calc R U
H31B H 0.7650 0.8219 0.1956 0.035 Uiso 1 1 calc R U
H31C H 0.6990 0.9150 0.2086 0.035 Uiso 1 1 calc R U
C32 C 0.65557(19) 0.4321(3) 0.47813(13) 0.0277(6) Uani 1 1 d . .
H32A H 0.6315 0.3963 0.4414 0.042 Uiso 1 1 calc R U
H32B H 0.6310 0.5020 0.4789 0.042 Uiso 1 1 calc R U
H32C H 0.6391 0.3944 0.5144 0.042 Uiso 1 1 calc R U
C33 C 0.93034(18) 0.8315(2) 0.37229(13) 0.0222(6) Uani 1 1 d . .
H33A H 0.9721 0.8654 0.3448 0.027 Uiso 1 1 calc R U
C34 C 0.86023(18) 0.9614(2) 0.25890(13) 0.0227(6) Uani 1 1 d . .
H34A H 0.8963 0.9887 0.2940 0.034 Uiso 1 1 calc R U
H34B H 0.8302 1.0184 0.2368 0.034 Uiso 1 1 calc R U
H34C H 0.8989 0.9251 0.2317 0.034 Uiso 1 1 calc R U
C35 C 1.00132(19) 0.6858(2) 0.18742(14) 0.0270(6) Uani 1 1 d . .
H35A H 1.0552 0.7071 0.1708 0.032 Uiso 1 1 calc R U
C36 C 0.7761(2) 0.7944(2) 0.56074(13) 0.0330(7) Uani 1 1 d . .
H36A H 0.8310 0.7641 0.5794 0.050 Uiso 1 1 calc R U
H36B H 0.7262 0.7781 0.5858 0.050 Uiso 1 1 calc R U
H36C H 0.7829 0.8694 0.5582 0.050 Uiso 1 1 calc R U
C37 C 0.5235(2) 0.7884(2) 0.43582(13) 0.0276(6) Uani 1 1 d . .
H37A H 0.4884 0.7287 0.4474 0.041 Uiso 1 1 calc R U
H37B H 0.4935 0.8519 0.4473 0.041 Uiso 1 1 calc R U
H37C H 0.5828 0.7853 0.4569 0.041 Uiso 1 1 calc R U
C38 C 0.6787(2) 0.4193(3) -0.01142(14) 0.0308(7) Uani 1 1 d . .
C39 C 0.9822(2) 0.7502(2) 0.40919(16) 0.0349(8) Uani 1 1 d . .
H39A H 1.0089 0.7016 0.3815 0.052 Uiso 1 1 calc R U
H39B H 0.9418 0.7132 0.4349 0.052 Uiso 1 1 calc R U
H39C H 1.0293 0.7834 0.4351 0.052 Uiso 1 1 calc R U
C40 C 0.5812(2) 0.8836(2) 0.34692(15) 0.0287(7) Uani 1 1 d . .
H40A H 0.5869 0.8814 0.3027 0.043 Uiso 1 1 calc R U
H40B H 0.6405 0.8863 0.3680 0.043 Uiso 1 1 calc R U
H40C H 0.5472 0.9449 0.3573 0.043 Uiso 1 1 calc R U
C41 C 0.8954(2) 0.9149(2) 0.41466(14) 0.0306(7) Uani 1 1 d . .
H41A H 0.8702 0.9721 0.3900 0.046 Uiso 1 1 calc R U
H41B H 0.9445 0.9404 0.4420 0.046 Uiso 1 1 calc R U
H41C H 0.8491 0.8854 0.4389 0.046 Uiso 1 1 calc R U

loop_
_atom_site_aniso_label
_atom_site_aniso_U_11
_atom_site_aniso_U_22
_atom_site_aniso_U_33
_atom_site_aniso_U_23
_atom_site_aniso_U_13
_atom_site_aniso_U_12
Fe 0.01126(15) 0.01176(14) 0.00898(15) -0.00073(13) 0.00037(13) -0.00207(13)
P1 0.0129(3) 0.0130(2) 0.0090(3) -0.0004(2) 0.0005(2) -0.0007(2)
P2 0.0106(3) 0.0142(3) 0.0125(3) -0.0029(2) 0.0009(2) -0.0005(2)
P3 0.0146(3) 0.0155(3) 0.0135(3) 0.0020(2) -0.0003(2) -0.0041(2)
Si1 0.0102(3) 0.0143(3) 0.0087(3) -0.0008(2) -0.0001(2) 0.0001(2)
S1 0.0305(4) 0.0264(3) 0.0199(3) -0.0082(3) -0.0101(3) 0.0080(3)
F2 0.0234(9) 0.0724(14) 0.0332(10) -0.0099(11) -0.0097(8) 0.0013(10)
O2 0.0297(12) 0.0422(13) 0.0472(14) -0.0268(11) -0.0177(11) 0.0162(10)
F1 0.0514(15) 0.0547(14) 0.0889(19) -0.0179(13) -0.0097(13) 0.0343(12)
N1 0.0259(12) 0.0195(10) 0.0137(10) -0.0027(8) -0.0002(9) 0.0004(9)
C2 0.0116(11) 0.0178(11) 0.0180(12) 0.0005(9) 0.0008(9) -0.0001(9)
C3 0.0119(12) 0.0189(11) 0.0122(12) 0.0001(9) -0.0016(9) -0.0004(9)
F3 0.0443(14) 0.118(2) 0.0865(19) 0.0802(18) 0.0017(13) 0.0001(14)
C5 0.0105(11) 0.0181(11) 0.0094(11) 0.0053(9) 0.0010(9) 0.0034(9)
C6 0.0092(11) 0.0150(11) 0.0133(12) 0.0010(9) -0.0009(9) -0.0010(8)
C7 0.0060(10) 0.0163(10) 0.0131(11) -0.0027(9) 0.0025(9) -0.0007(8)
C8 0.0148(12) 0.0200(11) 0.0218(13) -0.0095(10) 0.0004(10) -0.0001(9)
C9 0.0132(11) 0.0123(10) 0.0119(11) -0.0017(9) -0.0008(9) -0.0026(9)
C10 0.0145(12) 0.0178(12) 0.0166(13) 0.0071(10) -0.0009(10) 0.0020(9)
C11 0.0097(11) 0.0138(10) 0.0134(11) -0.0018(9) -0.0012(9) -0.0002(8)
C42 0.0137(12) 0.0174(11) 0.0157(12) -0.0004(10) 0.0023(10) -0.0006(9)
C12 0.0141(12) 0.0228(12) 0.0146(12) 0.0007(10) -0.0005(9) 0.0024(10)
C13 0.0188(13) 0.0183(11) 0.0118(11) 0.0017(9) 0.0028(10) -0.0013(10)
C14 0.0182(12) 0.0254(13) 0.0170(13) 0.0044(11) 0.0025(10) 0.0073(10)
C15 0.0142(12) 0.0141(10) 0.0188(13) -0.0008(9) 0.0013(10) -0.0007(9)
C16 0.0218(14) 0.0297(14) 0.0230(15) 0.0111(12) 0.0092(11) 0.0145(11)
O3 0.076(2) 0.0383(14) 0.097(2) -0.0395(15) -0.0484(19) 0.0126(15)
C18 0.0144(12) 0.0200(12) 0.0201(13) 0.0016(10) -0.0035(10) 0.0001(9)
C19 0.0139(12) 0.0141(11) 0.0276(14) -0.0033(10) -0.0007(10) -0.0007(9)
C20 0.0165(12) 0.0137(10) 0.0219(13) 0.0025(9) 0.0027(10) 0.0003(9)
C21 0.0132(12) 0.0201(12) 0.0160(12) -0.0045(9) -0.0001(9) 0.0003(9)
C22 0.0165(12) 0.0180(12) 0.0236(14) -0.0090(11) 0.0013(10) 0.0019(10)
C23 0.0144(12) 0.0174(11) 0.0147(12) -0.0006(9) 0.0009(10) -0.0004(9)
C24 0.0190(12) 0.0207(11) 0.0110(12) 0.0011(10) -0.0029(9) 0.0002(9)
C25 0.0119(12) 0.0256(13) 0.0221(14) -0.0031(11) 0.0023(10) -0.0036(10)
C26 0.0160(13) 0.0207(13) 0.0275(15) 0.0100(11) 0.0021(11) 0.0015(10)
C27 0.0144(12) 0.0255(13) 0.0209(14) 0.0071(11) -0.0046(10) -0.0005(10)
O1 0.0582(19) 0.134(3) 0.0349(15) 0.0420(17) -0.0008(14) 0.008(2)
C60 0.0158(12) 0.0129(10) 0.0165(12) -0.0005(9) 0.0015(10) 0.0006(10)
C29 0.0170(13) 0.0183(11) 0.0211(14) -0.0019(10) 0.0022(10) -0.0025(9)
C30 0.0392(17) 0.0284(14) 0.0097(11) 0.0009(10) 0.0021(12) -0.0036(13)
C31 0.0261(14) 0.0185(11) 0.0253(13) 0.0055(10) -0.0034(12) -0.0003(11)
C32 0.0214(14) 0.0435(17) 0.0190(14) 0.0086(13) 0.0075(11) -0.0001(13)
C33 0.0197(13) 0.0219(13) 0.0239(14) 0.0035(11) -0.0073(11) -0.0117(10)
C34 0.0236(15) 0.0160(11) 0.0288(15) 0.0062(11) 0.0043(12) -0.0035(10)
C35 0.0170(13) 0.0295(14) 0.0356(17) 0.0163(13) 0.0120(12) 0.0082(11)
C36 0.055(2) 0.0284(14) 0.0146(13) -0.0078(11) -0.0033(14) 0.0027(14)
C37 0.0227(15) 0.0334(15) 0.0270(16) -0.0163(13) 0.0048(12) 0.0000(12)
C38 0.0257(15) 0.0389(17) 0.0277(16) 0.0051(14) -0.0002(12) 0.0060(13)
C39 0.0333(17) 0.0297(15) 0.0392(19) 0.0080(14) -0.0197(15) -0.0111(13)
C40 0.0256(15) 0.0173(12) 0.0433(19) -0.0083(12) 0.0041(14) 0.0016(11)
C41 0.0422(18) 0.0282(15) 0.0217(15) -0.0036(12) 0.0032(13) -0.0155(14)

loop_
_atom_type_symbol
_atom_type_description
_atom_type_scat_dispersion_real
_atom_type_scat_dispersion_imag
_atom_type_scat_source
C C 0.0033 0.0016 'International Tables Vol C Tables 4.2.6.8 and 6.1.1.4'
H H 0.0000 0.0000 'International Tables Vol C Tables 4.2.6.8 and 6.1.1.4'
N N 0.0061 0.0033 'International Tables Vol C Tables 4.2.6.8 and 6.1.1.4'
O O 0.0106 0.0060 'International Tables Vol C Tables 4.2.6.8 and 6.1.1.4'
F F 0.0171 0.0103 'International Tables Vol C Tables 4.2.6.8 and 6.1.1.4'
Si Si 0.0817 0.0704 'International Tables Vol C Tables 4.2.6.8 and 6.1.1.4'
P P 0.1023 0.0942 'International Tables Vol C Tables 4.2.6.8 and 6.1.1.4'
S S 0.1246 0.1234 'International Tables Vol C Tables 4.2.6.8 and 6.1.1.4'
Fe Fe 0.3463 0.8444 'International Tables Vol C Tables 4.2.6.8 and 6.1.1.4'

loop_
_geom_angle_atom_site_label_1
_geom_angle_atom_site_label_2
_geom_angle_atom_site_label_3
_geom_angle
C60 Fe Si1 176.00(8)
C60 Fe P1 96.29(7)
Si1 Fe P1 80.79(2)
C60 Fe P2 102.84(8)
Si1 Fe P2 80.97(2)
P1 Fe P2 116.46(3)
C60 Fe P3 98.47(7)
Si1 Fe P3 80.80(2)
P1 Fe P3 120.47(3)
P2 Fe P3 115.62(3)
C7 P1 C13 104.92(11)
C7 P1 C3 101.50(11)
C13 P1 C3 101.66(11)
C7 P1 Fe 111.53(8)
C13 P1 Fe 118.72(8)
C3 P1 Fe 116.48(8)
C9 P2 C22 106.83(12)
C9 P2 C42 101.09(11)
C22 P2 C42 101.87(12)
C9 P2 Fe 110.25(8)
C22 P2 Fe 115.86(9)
C42 P2 Fe 119.31(8)
C10 P3 C33 105.99(13)
C10 P3 C20 100.82(12)
C33 P3 C20 101.82(12)
C10 P3 Fe 109.75(8)
C33 P3 Fe 116.52(9)
C20 P3 Fe 120.07(8)
C5 Si1 C11 107.66(11)
C5 Si1 C6 108.20(10)
C11 Si1 C6 108.64(10)
C5 Si1 Fe 110.15(8)
C11 Si1 Fe 111.24(8)
C6 Si1 Fe 110.84(8)
O3 S1 O2 115.28(18)
O3 S1 O1 115.4(2)
O2 S1 O1 114.44(19)
O3 S1 C38 103.43(16)
O2 S1 C38 103.07(14)
O1 S1 C38 102.71(16)
C60 N1 C36 176.1(3)
C19 C2 C7 119.4(2)
C12 C3 C27 109.0(2)
C12 C3 P1 111.38(17)
C27 C3 P1 114.29(17)
C14 C5 C10 118.3(2)
C14 C5 Si1 124.7(2)
C10 C5 Si1 116.92(19)
C23 C6 C9 118.5(2)
C23 C6 Si1 125.39(18)
C9 C6 Si1 115.81(18)
C11 C7 C2 121.1(2)
C11 C7 P1 114.69(17)
C2 C7 P1 124.11(19)
C19 C8 C21 120.6(2)
C15 C9 C6 120.7(2)
C15 C9 P2 123.87(19)
C6 C9 P2 115.33(18)
C26 C10 C5 120.2(2)
C26 C10 P3 124.9(2)
C5 C10 P3 114.73(19)
C7 C11 C21 118.4(2)
C7 C11 Si1 116.44(17)
C21 C11 Si1 125.07(18)
C29 C42 C25 108.4(2)
C29 C42 P2 111.47(17)
C25 C42 P2 114.27(17)
C32 C13 C30 110.6(2)
C32 C13 P1 112.79(19)
C30 C13 P1 112.89(18)
C16 C14 C5 120.8(3)
C9 C15 C18 119.8(2)
C14 C16 C35 120.1(3)
C24 C18 C15 119.7(2)
C8 C19 C2 120.1(2)
C31 C20 C34 108.1(2)
C31 C20 P3 111.55(16)
C34 C20 P3 114.27(18)
C8 C21 C11 120.3(2)
C40 C22 C37 110.5(2)
C40 C22 P2 111.36(18)
C37 C22 P2 111.0(2)
C24 C23 C6 121.0(2)
C23 C24 C18 120.2(2)
C35 C26 C10 120.1(3)
N1 C60 Fe 176.1(2)
C39 C33 C41 110.5(3)
C39 C33 P3 110.89(19)
C41 C33 P3 111.7(2)
C26 C35 C16 120.3(3)
F1 C38 F3 109.3(3)
F1 C38 F2 105.5(3)
F3 C38 F2 106.1(3)
F1 C38 S1 112.4(2)
F3 C38 S1 111.6(2)
F2 C38 S1 111.5(2)

loop_
_geom_bond_atom_site_label_1
_geom_bond_atom_site_label_2
_geom_bond_distance
Fe C60 1.912(2)
Fe Si1 2.3098(7)
Fe P1 2.3596(7)
Fe P2 2.3673(7)
Fe P3 2.3905(7)
P1 C7 1.837(2)
P1 C13 1.861(2)
P1 C3 1.872(2)
P2 C9 1.835(2)
P2 C22 1.855(2)
P2 C42 1.869(2)
P3 C10 1.828(3)
P3 C33 1.860(3)
P3 C20 1.875(2)
Si1 C5 1.895(2)
Si1 C11 1.896(2)
Si1 C6 1.901(2)
S1 O3 1.411(3)
S1 O2 1.421(2)
S1 O1 1.439(3)
S1 C38 1.816(3)
F2 C38 1.323(4)
F1 C38 1.321(4)
N1 C60 1.157(3)
N1 C36 1.434(3)
C2 C19 1.390(3)
C2 C7 1.402(3)
C3 C12 1.532(3)
C3 C27 1.535(3)
F3 C38 1.323(4)
C5 C14 1.403(4)
C5 C10 1.410(4)
C6 C23 1.396(3)
C6 C9 1.406(3)
C7 C11 1.401(3)
C8 C19 1.386(4)
C8 C21 1.392(3)
C9 C15 1.399(3)
C10 C26 1.401(4)
C11 C21 1.403(3)
C42 C29 1.534(3)
C42 C25 1.537(3)
C13 C32 1.520(4)
C13 C30 1.532(4)
C14 C16 1.388(4)
C15 C18 1.399(4)
C16 C35 1.388(4)
C18 C24 1.393(4)
C20 C31 1.529(4)
C20 C34 1.532(3)
C22 C40 1.522(4)
C22 C37 1.530(4)
C23 C24 1.393(3)
C26 C35 1.379(4)
C33 C39 1.516(4)
C33 C41 1.541(4)
